data_4075833
loop_
_publ_author_name
'Murso, Alexander'
'Straka, Michal'
'Kaupp, Martin'
'Bertermann, R\"udiger'
'Stalke, Dietmar'

_publ_contact_author 'Prof. Dr. D. Stalke'
_publ_section_title
;
 A Heterotopically Chelated Low-Valent Lead Amide1
;
_journal_issue 14
_journal_name_full Organometallics
_journal_page_first 3576
_journal_paper_doi 10.1021/om0501677
_journal_volume 24
_journal_year 2005
_chemical_formula_sum 'C24 H33 N2 P Pb Si2'
_chemical_formula_weight 643.86
_chemical_name_systematic
; 
 ? 
;
_space_group_IT_number 2
_symmetry_cell_setting triclinic
_symmetry_space_group_name_Hall '-P 1'
_symmetry_space_group_name_H-M 'P -1'
_atom_sites_solution_hydrogens geom
_atom_sites_solution_primary direct
_atom_sites_solution_secondary difmap
_audit_creation_method SHELXL-97
_cell_angle_alpha 102.425(3)
_cell_angle_beta 96.536(3)
_cell_angle_gamma 95.131(3)
_cell_formula_units_Z 4
_cell_length_a 8.5944(15)
_cell_length_b 17.482(3)
_cell_length_c 18.411(3)
_cell_measurement_reflns_used 9594
_cell_measurement_temperature 100(2)
_cell_measurement_theta_max 30.50
_cell_measurement_theta_min 2.40
_cell_volume 2665.3(8)
_computing_cell_refinement 'SAINT-NT V5/6.28'
_computing_data_collection 'SMART-NT V5.6'
_computing_data_reduction 'SAINT-NT V5/6.28'
_computing_molecular_graphics 'XP in SHELXTL-97'
_computing_publication_material 'XP in SHELXTL-97'
_computing_structure_refinement 'SHELXL-97 (Sheldrick, 1997)'
_computing_structure_solution 'SHELXS-97 (Sheldrick, 1990)'
_diffrn_ambient_temperature 100(2)
_diffrn_measured_fraction_theta_full 0.999
_diffrn_measured_fraction_theta_max 0.999
_diffrn_measurement_method omega-scans
_diffrn_radiation_monochromator 'Bruker APEX CCD'
_diffrn_radiation_source 'fine-focus sealed tube'
_diffrn_radiation_type MoK\a
_diffrn_radiation_wavelength 0.71073
_diffrn_reflns_av_R_equivalents 0.0266
_diffrn_reflns_av_sigmaI/netI 0.0159
_diffrn_reflns_limit_h_max 11
_diffrn_reflns_limit_h_min -11
_diffrn_reflns_limit_k_max 22
_diffrn_reflns_limit_k_min -23
_diffrn_reflns_limit_l_max 24
_diffrn_reflns_limit_l_min 0
_diffrn_reflns_number 73736
_diffrn_reflns_theta_full 28.28
_diffrn_reflns_theta_max 28.28
_diffrn_reflns_theta_min 2.29
_exptl_absorpt_coefficient_mu 6.493
_exptl_absorpt_correction_T_max 1.000000
_exptl_absorpt_correction_T_min 0.648136
_exptl_absorpt_correction_type empirical
_exptl_absorpt_process_details 'SADABS 2.01'
_exptl_crystal_colour red
_exptl_crystal_density_diffrn 1.605
_exptl_crystal_density_method 'not measured'
_exptl_crystal_description block
_exptl_crystal_F_000 1264
_exptl_crystal_size_max 0.15
_exptl_crystal_size_mid 0.15
_exptl_crystal_size_min 0.1
_refine_diff_density_max 1.226
_refine_diff_density_min -0.362
_refine_diff_density_rms 0.086
_refine_ls_extinction_method none
_refine_ls_goodness_of_fit_ref 1.085
_refine_ls_hydrogen_treatment mixed
_refine_ls_matrix_type full
_refine_ls_number_parameters 561
_refine_ls_number_reflns 13238
_refine_ls_number_restraints 0
_refine_ls_restrained_S_all 1.085
_refine_ls_R_factor_all 0.0206
_refine_ls_R_factor_gt 0.0179
_refine_ls_shift/su_max 0.001
_refine_ls_shift/su_mean 0.000
_refine_ls_structure_factor_coef Fsqd
_refine_ls_weighting_details 'calc w=1/[\s^2^(Fo^2^)+(0.0185P)^2^+2.1865P] where P=(Fo^2^+2Fc^2^)/3'
_refine_ls_weighting_scheme calc
_refine_ls_wR_factor_gt 0.0405
_refine_ls_wR_factor_ref 0.0412
_reflns_number_gt 12281
_reflns_number_total 13243
_reflns_threshold_expression >2sigma(I)
_cod_data_source_file om0501677si20050309_030025.cif
_cod_data_source_block compound_zweigelt
_cod_original_cell_volume 2665.2(8)
_cod_original_sg_symbol_H-M P-1
_cod_database_code 4075833

loop_
_symmetry_equiv_pos_as_xyz
'x, y, z'
'-x, -y, -z'

loop_
_atom_site_label
_atom_site_type_symbol
_atom_site_fract_x
_atom_site_fract_y
_atom_site_fract_z
_atom_site_U_iso_or_equiv
_atom_site_adp_type
_atom_site_occupancy
_atom_site_symmetry_multiplicity
_atom_site_calc_flag
_atom_site_refinement_flags
H1 H 0.131(3) 0.2439(17) 0.2399(15) 0.023(7) Uiso 1 1 d .
H19 H 0.748(3) 1.1462(17) 0.2491(15) 0.026(7) Uiso 1 1 d .
C1 C 0.1154(3) 0.29522(13) 0.24160(12) 0.0161(4) Uani 1 1 d .
C2 C 0.0065(2) 0.30944(13) 0.18552(12) 0.0155(4) Uani 1 1 d .
C3 C -0.0776(3) 0.24466(14) 0.12822(13) 0.0210(5) Uani 1 1 d .
H3 H -0.0546 0.1924 0.1278 0.025 Uiso 1 1 calc R
C4 C -0.1893(3) 0.25710(15) 0.07483(13) 0.0251(5) Uani 1 1 d .
H4 H -0.2430 0.2138 0.0373 0.030 Uiso 1 1 calc R
C5 C -0.2253(3) 0.33441(16) 0.07517(14) 0.0268(5) Uani 1 1 d .
H5 H -0.3048 0.3441 0.0391 0.032 Uiso 1 1 calc R
C6 C -0.1419(3) 0.39476(15) 0.12911(13) 0.0233(5) Uani 1 1 d .
H6 H -0.1658 0.4469 0.1296 0.028 Uiso 1 1 calc R
C7 C 0.1651(2) 0.35909(12) 0.40531(12) 0.0142(4) Uani 1 1 d .
C8 C 0.1544(3) 0.42552(14) 0.46137(13) 0.0206(5) Uani 1 1 d .
H8 H 0.1745 0.4767 0.4522 0.025 Uiso 1 1 calc R
C9 C 0.1144(3) 0.41714(15) 0.53083(13) 0.0251(5) Uani 1 1 d .
H9 H 0.1087 0.4625 0.5691 0.030 Uiso 1 1 calc R
C10 C 0.0831(3) 0.34292(15) 0.54387(14) 0.0275(5) Uani 1 1 d .
H10 H 0.0545 0.3372 0.5909 0.033 Uiso 1 1 calc R
C11 C 0.0932(4) 0.27660(16) 0.48841(15) 0.0347(6) Uani 1 1 d .
H11 H 0.0724 0.2255 0.4977 0.042 Uiso 1 1 calc R
C12 C 0.1337(3) 0.28473(14) 0.41934(14) 0.0268(5) Uani 1 1 d .
H12 H 0.1399 0.2391 0.3814 0.032 Uiso 1 1 calc R
C13 C 0.4246(2) 0.35843(12) 0.32185(12) 0.0143(4) Uani 1 1 d .
C14 C 0.5248(3) 0.38162(13) 0.38995(13) 0.0187(4) Uani 1 1 d .
H14 H 0.4837 0.4031 0.4347 0.022 Uiso 1 1 calc R
C15 C 0.6839(3) 0.37348(14) 0.39245(14) 0.0224(5) Uani 1 1 d .
H15 H 0.7514 0.3895 0.4389 0.027 Uiso 1 1 calc R
C16 C 0.7454(3) 0.34206(14) 0.32741(14) 0.0223(5) Uani 1 1 d .
H16 H 0.8547 0.3364 0.3294 0.027 Uiso 1 1 calc R
C17 C 0.6470(3) 0.31902(14) 0.25957(14) 0.0216(5) Uani 1 1 d .
H17 H 0.6889 0.2977 0.2150 0.026 Uiso 1 1 calc R
C18 C 0.4873(3) 0.32690(13) 0.25651(13) 0.0186(4) Uani 1 1 d .
H18 H 0.4203 0.3108 0.2099 0.022 Uiso 1 1 calc R
C19 C 0.7110(3) 1.09503(13) 0.24881(13) 0.0168(4) Uani 1 1 d .
C20 C 0.5929(2) 1.05694(13) 0.19039(12) 0.0165(4) Uani 1 1 d .
C21 C 0.5344(3) 1.09760(15) 0.13469(14) 0.0238(5) Uani 1 1 d .
H21 H 0.5801 1.1497 0.1367 0.029 Uiso 1 1 calc R
C22 C 0.4153(3) 1.06295(16) 0.07925(14) 0.0288(5) Uani 1 1 d .
H22 H 0.3797 1.0904 0.0424 0.035 Uiso 1 1 calc R
C23 C 0.3442(3) 0.98618(16) 0.07635(14) 0.0264(5) Uani 1 1 d .
H23 H 0.2579 0.9618 0.0392 0.032 Uiso 1 1 calc R
C24 C 0.4039(3) 0.94843(14) 0.12883(13) 0.0206(5) Uani 1 1 d .
H24 H 0.3561 0.8969 0.1275 0.025 Uiso 1 1 calc R
C25 C 0.7358(2) 1.09681(13) 0.40985(12) 0.0162(4) Uani 1 1 d .
C26 C 0.7141(3) 1.17652(14) 0.42612(15) 0.0300(6) Uani 1 1 d .
H26 H 0.7327 1.2074 0.3907 0.036 Uiso 1 1 calc R
C27 C 0.6655(4) 1.21098(16) 0.49365(16) 0.0363(7) Uani 1 1 d .
H27 H 0.6503 1.2652 0.5041 0.044 Uiso 1 1 calc R
C28 C 0.6389(3) 1.16695(15) 0.54572(14) 0.0271(5) Uani 1 1 d .
H28 H 0.6064 1.1910 0.5920 0.033 Uiso 1 1 calc R
C29 C 0.6598(3) 1.08748(15) 0.53058(13) 0.0239(5) Uani 1 1 d .
H29 H 0.6417 1.0570 0.5664 0.029 Uiso 1 1 calc R
C30 C 0.7072(3) 1.05288(14) 0.46264(13) 0.0205(4) Uani 1 1 d .
H30 H 0.7203 0.9984 0.4521 0.025 Uiso 1 1 calc R
C31 C 0.9987(2) 1.06824(12) 0.32808(13) 0.0165(4) Uani 1 1 d .
C32 C 1.0950(3) 1.07339(13) 0.39560(14) 0.0221(5) Uani 1 1 d .
H32 H 1.0500 1.0667 0.4389 0.026 Uiso 1 1 calc R
C33 C 1.2584(3) 1.08844(15) 0.39901(17) 0.0307(6) Uani 1 1 d .
H33 H 1.3243 1.0928 0.4451 0.037 Uiso 1 1 calc R
C34 C 1.3252(3) 1.09702(16) 0.33585(18) 0.0343(6) Uani 1 1 d .
H34 H 1.4365 1.1071 0.3387 0.041 Uiso 1 1 calc R
C35 C 1.2299(3) 1.09088(14) 0.26873(16) 0.0283(6) Uani 1 1 d .
H35 H 1.2758 1.0964 0.2253 0.034 Uiso 1 1 calc R
C36 C 1.0674(3) 1.07677(13) 0.26443(14) 0.0202(5) Uani 1 1 d .
H36 H 1.0024 1.0729 0.2181 0.024 Uiso 1 1 calc R
C37 C 0.6498(3) 0.54124(14) 0.27575(14) 0.0228(5) Uani 1 1 d .
H37A H 0.6389 0.4870 0.2825 0.034 Uiso 1 1 calc R
H37B H 0.7322 0.5734 0.3142 0.034 Uiso 1 1 calc R
H37C H 0.6787 0.5414 0.2258 0.034 Uiso 1 1 calc R
C38 C 0.4873(3) 0.68990(13) 0.27931(14) 0.0245(5) Uani 1 1 d .
H38A H 0.5259 0.6936 0.2320 0.037 Uiso 1 1 calc R
H38B H 0.5644 0.7196 0.3215 0.037 Uiso 1 1 calc R
H38C H 0.3866 0.7119 0.2815 0.037 Uiso 1 1 calc R
C39 C 0.4187(3) 0.58691(14) 0.38433(13) 0.0224(5) Uani 1 1 d .
H39A H 0.3203 0.6099 0.3921 0.034 Uiso 1 1 calc R
H39B H 0.5059 0.6195 0.4195 0.034 Uiso 1 1 calc R
H39C H 0.4093 0.5334 0.3930 0.034 Uiso 1 1 calc R
C40 C 0.1260(4) 0.5622(2) 0.08901(16) 0.0420(7) Uani 1 1 d .
H40A H 0.0287 0.5403 0.1038 0.063 Uiso 1 1 calc R
H40B H 0.1165 0.5518 0.0341 0.063 Uiso 1 1 calc R
H40C H 0.1440 0.6192 0.1100 0.063 Uiso 1 1 calc R
C41 C 0.2787(4) 0.40859(16) 0.07677(16) 0.0368(7) Uani 1 1 d .
H41A H 0.3702 0.3851 0.0954 0.055 Uiso 1 1 calc R
H41B H 0.2751 0.4039 0.0226 0.055 Uiso 1 1 calc R
H41C H 0.1820 0.3809 0.0868 0.055 Uiso 1 1 calc R
C42 C 0.4735(4) 0.56370(19) 0.09574(16) 0.0421(8) Uani 1 1 d .
H42A H 0.4904 0.6197 0.1212 0.063 Uiso 1 1 calc R
H42B H 0.4566 0.5586 0.0413 0.063 Uiso 1 1 calc R
H42C H 0.5663 0.5383 0.1092 0.063 Uiso 1 1 calc R
C43 C 0.8731(3) 0.92922(16) 0.08716(14) 0.0276(5) Uani 1 1 d .
H43A H 0.7987 0.9673 0.1015 0.041 Uiso 1 1 calc R
H43B H 0.8740 0.9188 0.0327 0.041 Uiso 1 1 calc R
H43C H 0.9790 0.9508 0.1130 0.041 Uiso 1 1 calc R
C44 C 0.6140(3) 0.79079(15) 0.06054(14) 0.0269(5) Uani 1 1 d .
H44A H 0.5742 0.7460 0.0801 0.040 Uiso 1 1 calc R
H44B H 0.6246 0.7726 0.0073 0.040 Uiso 1 1 calc R
H44C H 0.5400 0.8305 0.0660 0.040 Uiso 1 1 calc R
C45 C 0.9508(3) 0.76357(18) 0.07940(15) 0.0358(7) Uani 1 1 d .
H45A H 1.0573 0.7825 0.1059 0.054 Uiso 1 1 calc R
H45B H 0.9512 0.7589 0.0254 0.054 Uiso 1 1 calc R
H45C H 0.9169 0.7119 0.0886 0.054 Uiso 1 1 calc R
C46 C 0.9148(3) 0.85739(14) 0.37084(12) 0.0198(4) Uani 1 1 d .
H46A H 0.9166 0.9149 0.3834 0.030 Uiso 1 1 calc R
H46B H 0.9972 0.8420 0.4043 0.030 Uiso 1 1 calc R
H46C H 0.8116 0.8328 0.3770 0.030 Uiso 1 1 calc R
C47 C 0.9569(3) 0.71407(14) 0.25606(15) 0.0268(5) Uani 1 1 d .
H47A H 0.8535 0.6887 0.2610 0.040 Uiso 1 1 calc R
H47B H 1.0368 0.7035 0.2939 0.040 Uiso 1 1 calc R
H47C H 0.9835 0.6929 0.2058 0.040 Uiso 1 1 calc R
C48 C 1.1542(3) 0.86857(15) 0.26498(13) 0.0226(5) Uani 1 1 d .
H48A H 1.1776 0.8535 0.2133 0.034 Uiso 1 1 calc R
H48B H 1.2311 0.8496 0.2985 0.034 Uiso 1 1 calc R
H48C H 1.1604 0.9261 0.2804 0.034 Uiso 1 1 calc R
N1 N -0.0272(2) 0.38470(11) 0.18204(10) 0.0167(4) Uani 1 1 d .
N2 N 0.5279(2) 0.97998(11) 0.18316(10) 0.0163(4) Uani 1 1 d .
N3 N 0.3060(2) 0.52830(11) 0.22142(10) 0.0172(4) Uani 1 1 d .
N4 N 0.8086(2) 0.84960(11) 0.20999(10) 0.0175(4) Uani 1 1 d .
P1 P 0.21581(6) 0.37038(3) 0.31423(3) 0.01275(10) Uani 1 1 d .
P2 P 0.78495(6) 1.04934(3) 0.31800(3) 0.01345(10) Uani 1 1 d .
Pb1 Pb 0.093794(9) 0.497315(4) 0.273366(4) 0.01428(2) Uani 1 1 d .
Pb2 Pb 0.614634(9) 0.902651(4) 0.266896(4) 0.01375(2) Uani 1 1 d .
Si1 Si 0.45834(7) 0.58303(3) 0.28496(3) 0.01559(11) Uani 1 1 d .
Si2 Si 0.29569(8) 0.51487(4) 0.12548(3) 0.01898(12) Uani 1 1 d .
Si3 Si 0.81126(7) 0.83520(4) 0.11443(3) 0.01868(12) Uani 1 1 d .
Si4 Si 0.95118(7) 0.82371(3) 0.27037(3) 0.01482(11) Uani 1 1 d .

loop_
_atom_site_aniso_label
_atom_site_aniso_U_11
_atom_site_aniso_U_22
_atom_site_aniso_U_33
_atom_site_aniso_U_23
_atom_site_aniso_U_13
_atom_site_aniso_U_12
C1 0.0175(10) 0.0130(10) 0.0162(10) 0.0010(8) 0.0019(8) -0.0001(8)
C2 0.0140(9) 0.0190(10) 0.0144(10) 0.0042(8) 0.0058(8) 0.0003(8)
C3 0.0210(11) 0.0220(11) 0.0185(11) 0.0016(9) 0.0053(9) -0.0022(9)
C4 0.0247(12) 0.0316(13) 0.0161(11) 0.0021(9) 0.0029(9) -0.0049(10)
C5 0.0223(12) 0.0386(14) 0.0189(11) 0.0098(10) -0.0030(9) -0.0005(10)
C6 0.0206(11) 0.0295(13) 0.0225(12) 0.0125(10) 0.0019(9) 0.0027(9)
C7 0.0125(9) 0.0166(10) 0.0140(10) 0.0052(8) 0.0012(7) 0.0009(8)
C8 0.0268(12) 0.0178(11) 0.0196(11) 0.0065(9) 0.0076(9) 0.0040(9)
C9 0.0318(13) 0.0252(12) 0.0184(11) 0.0031(9) 0.0074(10) 0.0036(10)
C10 0.0330(13) 0.0326(14) 0.0161(11) 0.0073(10) 0.0058(10) -0.0073(11)
C11 0.0610(19) 0.0213(12) 0.0222(13) 0.0102(10) 0.0072(12) -0.0083(12)
C12 0.0451(15) 0.0170(11) 0.0182(11) 0.0058(9) 0.0051(10) -0.0022(10)
C13 0.0132(9) 0.0127(9) 0.0187(10) 0.0065(8) 0.0039(8) 0.0011(7)
C14 0.0189(10) 0.0184(11) 0.0191(11) 0.0056(9) 0.0015(8) 0.0008(8)
C15 0.0188(11) 0.0224(11) 0.0262(12) 0.0093(9) -0.0015(9) -0.0001(9)
C16 0.0137(10) 0.0200(11) 0.0371(14) 0.0136(10) 0.0054(9) 0.0024(8)
C17 0.0193(11) 0.0201(11) 0.0279(12) 0.0066(9) 0.0112(9) 0.0033(9)
C18 0.0188(10) 0.0177(10) 0.0202(11) 0.0057(9) 0.0057(8) -0.0001(8)
C19 0.0158(10) 0.0159(10) 0.0198(11) 0.0067(8) 0.0021(8) 0.0016(8)
C20 0.0141(10) 0.0195(10) 0.0184(10) 0.0067(8) 0.0066(8) 0.0041(8)
C21 0.0246(12) 0.0260(12) 0.0251(12) 0.0146(10) 0.0043(10) 0.0036(10)
C22 0.0296(13) 0.0380(15) 0.0228(12) 0.0171(11) -0.0004(10) 0.0052(11)
C23 0.0220(12) 0.0344(14) 0.0202(12) 0.0051(10) -0.0034(9) 0.0008(10)
C24 0.0158(10) 0.0253(12) 0.0195(11) 0.0037(9) 0.0018(8) -0.0003(9)
C25 0.0153(10) 0.0153(10) 0.0160(10) 0.0006(8) 0.0001(8) 0.0010(8)
C26 0.0472(16) 0.0163(11) 0.0266(13) 0.0029(10) 0.0098(12) 0.0024(11)
C27 0.0593(19) 0.0182(12) 0.0305(14) -0.0017(10) 0.0119(13) 0.0103(12)
C28 0.0304(13) 0.0286(13) 0.0192(12) -0.0027(10) 0.0027(10) 0.0071(10)
C29 0.0271(12) 0.0270(12) 0.0180(11) 0.0049(9) 0.0040(9) 0.0041(10)
C30 0.0227(11) 0.0188(11) 0.0201(11) 0.0039(9) 0.0029(9) 0.0046(9)
C31 0.0144(10) 0.0109(9) 0.0236(11) 0.0035(8) 0.0018(8) 0.0009(8)
C32 0.0203(11) 0.0182(11) 0.0276(12) 0.0086(9) -0.0032(9) 0.0016(9)
C33 0.0201(12) 0.0240(12) 0.0464(16) 0.0125(11) -0.0096(11) 0.0006(10)
C34 0.0137(11) 0.0281(13) 0.063(2) 0.0160(13) 0.0029(12) 0.0023(10)
C35 0.0219(12) 0.0218(12) 0.0468(16) 0.0130(11) 0.0147(11) 0.0064(10)
C36 0.0185(11) 0.0161(10) 0.0265(12) 0.0045(9) 0.0051(9) 0.0035(8)
C37 0.0218(11) 0.0194(11) 0.0275(12) 0.0059(9) 0.0038(9) 0.0029(9)
C38 0.0316(13) 0.0135(10) 0.0284(13) 0.0030(9) 0.0082(10) 0.0016(9)
C39 0.0262(12) 0.0209(11) 0.0170(11) 0.0001(9) 0.0028(9) -0.0031(9)
C40 0.0522(18) 0.059(2) 0.0252(14) 0.0226(14) 0.0090(13) 0.0225(16)
C41 0.0585(19) 0.0240(13) 0.0277(14) -0.0011(11) 0.0233(13) -0.0010(12)
C42 0.0525(18) 0.0468(18) 0.0227(13) 0.0036(12) 0.0161(13) -0.0206(14)
C43 0.0300(13) 0.0327(14) 0.0193(12) 0.0069(10) 0.0040(10) -0.0044(11)
C44 0.0287(13) 0.0259(12) 0.0218(12) 0.0000(10) -0.0017(10) -0.0009(10)
C45 0.0381(15) 0.0480(17) 0.0203(13) -0.0012(12) 0.0046(11) 0.0207(13)
C46 0.0208(11) 0.0227(11) 0.0179(11) 0.0078(9) 0.0027(9) 0.0054(9)
C47 0.0361(14) 0.0189(11) 0.0295(13) 0.0101(10) 0.0098(11) 0.0072(10)
C48 0.0181(11) 0.0281(12) 0.0225(12) 0.0086(10) 0.0035(9) 0.0004(9)
N1 0.0154(8) 0.0198(9) 0.0152(9) 0.0058(7) 0.0016(7) 0.0003(7)
N2 0.0149(8) 0.0192(9) 0.0155(9) 0.0059(7) 0.0018(7) 0.0021(7)
N3 0.0215(9) 0.0170(9) 0.0131(9) 0.0040(7) 0.0040(7) -0.0020(7)
N4 0.0180(9) 0.0194(9) 0.0156(9) 0.0036(7) 0.0026(7) 0.0047(7)
P1 0.0132(2) 0.0133(2) 0.0127(2) 0.00433(19) 0.00291(19) 0.00129(19)
P2 0.0126(2) 0.0124(2) 0.0153(3) 0.0034(2) 0.00153(19) 0.00090(19)
Pb1 0.01532(4) 0.01386(4) 0.01505(4) 0.00431(3) 0.00470(3) 0.00330(3)
Pb2 0.01262(4) 0.01381(4) 0.01553(4) 0.00490(3) 0.00283(3) 0.00036(3)
Si1 0.0180(3) 0.0120(3) 0.0162(3) 0.0020(2) 0.0040(2) -0.0007(2)
Si2 0.0263(3) 0.0174(3) 0.0137(3) 0.0037(2) 0.0065(2) -0.0001(2)
Si3 0.0197(3) 0.0220(3) 0.0134(3) 0.0019(2) 0.0016(2) 0.0038(2)
Si4 0.0158(3) 0.0150(3) 0.0154(3) 0.0060(2) 0.0037(2) 0.0031(2)

loop_
_atom_type_symbol
_atom_type_description
_atom_type_scat_dispersion_real
_atom_type_scat_dispersion_imag
_atom_type_scat_source
C C 0.0033 0.0016 'International Tables Vol C Tables 4.2.6.8 and 6.1.1.4'
H H 0.0000 0.0000 'International Tables Vol C Tables 4.2.6.8 and 6.1.1.4'
N N 0.0061 0.0033 'International Tables Vol C Tables 4.2.6.8 and 6.1.1.4'
Si Si 0.0817 0.0704 'International Tables Vol C Tables 4.2.6.8 and 6.1.1.4'
P P 0.1023 0.0942 'International Tables Vol C Tables 4.2.6.8 and 6.1.1.4'
Pb Pb -3.3944 10.1111 'International Tables Vol C Tables 4.2.6.8 and 6.1.1.4'

loop_
_geom_angle_atom_site_label_1
_geom_angle_atom_site_label_2
_geom_angle_atom_site_label_3
_geom_angle
C2 C1 P1 122.61(17)
C2 C1 H1 117.2(17)
P1 C1 H1 120.2(17)
N1 C2 C1 122.49(19)
N1 C2 C3 117.23(19)
C1 C2 C3 120.3(2)
C4 C3 C2 121.1(2)
C4 C3 H3 119.4
C2 C3 H3 119.4
C3 C4 C5 119.9(2)
C3 C4 H4 120.0
C5 C4 H4 120.0
C6 C5 C4 117.7(2)
C6 C5 H5 121.1
C4 C5 H5 121.1
N1 C6 C5 123.9(2)
N1 C6 H6 118.1
C5 C6 H6 118.1
C12 C7 C8 119.1(2)
C12 C7 P1 120.75(17)
C8 C7 P1 120.12(16)
C7 C8 C9 120.3(2)
C7 C8 H8 119.8
C9 C8 H8 119.8
C10 C9 C8 119.9(2)
C10 C9 H9 120.0
C8 C9 H9 120.0
C9 C10 C11 120.1(2)
C9 C10 H10 119.9
C11 C10 H10 119.9
C10 C11 C12 120.1(2)
C10 C11 H11 119.9
C12 C11 H11 119.9
C7 C12 C11 120.4(2)
C7 C12 H12 119.8
C11 C12 H12 119.8
C14 C13 C18 119.1(2)
C14 C13 P1 122.46(17)
C18 C13 P1 118.44(16)
C15 C14 C13 120.3(2)
C15 C14 H14 119.9
C13 C14 H14 119.9
C14 C15 C16 120.4(2)
C14 C15 H15 119.8
C16 C15 H15 119.8
C17 C16 C15 119.8(2)
C17 C16 H16 120.1
C15 C16 H16 120.1
C16 C17 C18 120.3(2)
C16 C17 H17 119.9
C18 C17 H17 119.9
C17 C18 C13 120.2(2)
C17 C18 H18 119.9
C13 C18 H18 119.9
C20 C19 P2 122.31(17)
C20 C19 H19 116.5(17)
P2 C19 H19 121.2(17)
N2 C20 C19 122.4(2)
N2 C20 C21 117.3(2)
C19 C20 C21 120.2(2)
C22 C21 C20 121.3(2)
C22 C21 H21 119.4
C20 C21 H21 119.4
C21 C22 C23 120.0(2)
C21 C22 H22 120.0
C23 C22 H22 120.0
C24 C23 C22 117.5(2)
C24 C23 H23 121.2
C22 C23 H23 121.2
C23 C24 N2 124.1(2)
C23 C24 H24 118.0
N2 C24 H24 118.0
C30 C25 C26 118.6(2)
C30 C25 P2 120.68(17)
C26 C25 P2 120.57(18)
C27 C26 C25 120.5(2)
C27 C26 H26 119.8
C25 C26 H26 119.8
C28 C27 C26 120.4(2)
C28 C27 H27 119.8
C26 C27 H27 119.8
C27 C28 C29 120.1(2)
C27 C28 H28 120.0
C29 C28 H28 120.0
C28 C29 C30 119.5(2)
C28 C29 H29 120.3
C30 C29 H29 120.3
C29 C30 C25 121.0(2)
C29 C30 H30 119.5
C25 C30 H30 119.5
C32 C31 C36 119.5(2)
C32 C31 P2 122.81(18)
C36 C31 P2 117.72(17)
C31 C32 C33 119.5(2)
C31 C32 H32 120.3
C33 C32 H32 120.3
C34 C33 C32 120.6(2)
C34 C33 H33 119.7
C32 C33 H33 119.7
C35 C34 C33 119.9(2)
C35 C34 H34 120.1
C33 C34 H34 120.1
C34 C35 C36 120.3(2)
C34 C35 H35 119.8
C36 C35 H35 119.8
C35 C36 C31 120.2(2)
C35 C36 H36 119.9
C31 C36 H36 119.9
Si1 C37 H37A 109.5
Si1 C37 H37B 109.5
H37A C37 H37B 109.5
Si1 C37 H37C 109.5
H37A C37 H37C 109.5
H37B C37 H37C 109.5
Si1 C38 H38A 109.5
Si1 C38 H38B 109.5
H38A C38 H38B 109.5
Si1 C38 H38C 109.5
H38A C38 H38C 109.5
H38B C38 H38C 109.5
Si1 C39 H39A 109.5
Si1 C39 H39B 109.5
H39A C39 H39B 109.5
Si1 C39 H39C 109.5
H39A C39 H39C 109.5
H39B C39 H39C 109.5
Si2 C40 H40A 109.5
Si2 C40 H40B 109.5
H40A C40 H40B 109.5
Si2 C40 H40C 109.5
H40A C40 H40C 109.5
H40B C40 H40C 109.5
Si2 C41 H41A 109.5
Si2 C41 H41B 109.5
H41A C41 H41B 109.5
Si2 C41 H41C 109.5
H41A C41 H41C 109.5
H41B C41 H41C 109.5
Si2 C42 H42A 109.5
Si2 C42 H42B 109.5
H42A C42 H42B 109.5
Si2 C42 H42C 109.5
H42A C42 H42C 109.5
H42B C42 H42C 109.5
Si3 C43 H43A 109.5
Si3 C43 H43B 109.5
H43A C43 H43B 109.5
Si3 C43 H43C 109.5
H43A C43 H43C 109.5
H43B C43 H43C 109.5
Si3 C44 H44A 109.5
Si3 C44 H44B 109.5
H44A C44 H44B 109.5
Si3 C44 H44C 109.5
H44A C44 H44C 109.5
H44B C44 H44C 109.5
Si3 C45 H45A 109.5
Si3 C45 H45B 109.5
H45A C45 H45B 109.5
Si3 C45 H45C 109.5
H45A C45 H45C 109.5
H45B C45 H45C 109.5
Si4 C46 H46A 109.5
Si4 C46 H46B 109.5
H46A C46 H46B 109.5
Si4 C46 H46C 109.5
H46A C46 H46C 109.5
H46B C46 H46C 109.5
Si4 C47 H47A 109.5
Si4 C47 H47B 109.5
H47A C47 H47B 109.5
Si4 C47 H47C 109.5
H47A C47 H47C 109.5
H47B C47 H47C 109.5
Si4 C48 H48A 109.5
Si4 C48 H48B 109.5
H48A C48 H48B 109.5
Si4 C48 H48C 109.5
H48A C48 H48C 109.5
H48B C48 H48C 109.5
C6 N1 C2 119.97(19)
C6 N1 Pb1 118.02(15)
C2 N1 Pb1 121.76(14)
C24 N2 C20 119.57(19)
C24 N2 Pb2 118.18(15)
C20 N2 Pb2 122.14(14)
Si1 N3 Si2 124.54(11)
Si1 N3 Pb1 113.52(9)
Si2 N3 Pb1 120.62(10)
Si4 N4 Si3 123.94(11)
Si4 N4 Pb2 113.37(9)
Si3 N4 Pb2 122.68(10)
C1 P1 C13 108.41(10)
C1 P1 C7 111.33(10)
C13 P1 C7 102.81(9)
C1 P1 Pb1 99.18(8)
C13 P1 Pb1 123.51(7)
C7 P1 Pb1 111.57(7)
C19 P2 C31 106.86(11)
C19 P2 C25 111.19(10)
C31 P2 C25 104.09(10)
C19 P2 Pb2 99.42(8)
C31 P2 Pb2 124.70(7)
C25 P2 Pb2 110.35(7)
N3 Pb1 N1 100.44(6)
N3 Pb1 P1 92.65(5)
N1 Pb1 P1 73.94(5)
N4 Pb2 N2 100.30(7)
N4 Pb2 P2 93.94(5)
N2 Pb2 P2 73.62(5)
N3 Si1 C37 112.47(10)
N3 Si1 C39 110.99(10)
C37 Si1 C39 106.67(11)
N3 Si1 C38 113.36(11)
C37 Si1 C38 108.49(11)
C39 Si1 C38 104.34(11)
N3 Si2 C41 112.42(11)
N3 Si2 C40 109.57(11)
C41 Si2 C40 110.52(16)
N3 Si2 C42 113.10(11)
C41 Si2 C42 105.91(14)
C40 Si2 C42 105.03(16)
N4 Si3 C43 111.69(10)
N4 Si3 C44 111.43(11)
C43 Si3 C44 109.38(12)
N4 Si3 C45 112.51(11)
C43 Si3 C45 106.79(14)
C44 Si3 C45 104.71(13)
N4 Si4 C48 112.97(10)
N4 Si4 C47 113.91(11)
C48 Si4 C47 107.14(12)
N4 Si4 C46 110.79(10)
C48 Si4 C46 106.60(11)
C47 Si4 C46 104.85(11)

loop_
_geom_bond_atom_site_label_1
_geom_bond_atom_site_label_2
_geom_bond_distance
C1 C2 1.391(3)
C1 P1 1.743(2)
C1 H1 0.91(3)
C2 N1 1.385(3)
C2 C3 1.444(3)
C3 C4 1.360(3)
C3 H3 0.9500
C4 C5 1.412(4)
C4 H4 0.9500
C5 C6 1.365(3)
C5 H5 0.9500
C6 N1 1.356(3)
C6 H6 0.9500
C7 C12 1.388(3)
C7 C8 1.395(3)
C7 P1 1.826(2)
C8 C9 1.396(3)
C8 H8 0.9500
C9 C10 1.378(4)
C9 H9 0.9500
C10 C11 1.387(4)
C10 H10 0.9500
C11 C12 1.388(3)
C11 H11 0.9500
C12 H12 0.9500
C13 C14 1.397(3)
C13 C18 1.399(3)
C13 P1 1.818(2)
C14 C15 1.384(3)
C14 H14 0.9500
C15 C16 1.389(3)
C15 H15 0.9500
C16 C17 1.386(3)
C16 H16 0.9500
C17 C18 1.388(3)
C17 H17 0.9500
C18 H18 0.9500
C19 C20 1.397(3)
C19 P2 1.735(2)
C19 H19 0.92(3)
C20 N2 1.383(3)
C20 C21 1.439(3)
C21 C22 1.357(4)
C21 H21 0.9500
C22 C23 1.412(4)
C22 H22 0.9500
C23 C24 1.362(3)
C23 H23 0.9500
C24 N2 1.362(3)
C24 H24 0.9500
C25 C30 1.392(3)
C25 C26 1.395(3)
C25 P2 1.830(2)
C26 C27 1.387(4)
C26 H26 0.9500
C27 C28 1.378(4)
C27 H27 0.9500
C28 C29 1.389(3)
C28 H28 0.9500
C29 C30 1.390(3)
C29 H29 0.9500
C30 H30 0.9500
C31 C32 1.394(3)
C31 C36 1.400(3)
C31 P2 1.818(2)
C32 C33 1.397(3)
C32 H32 0.9500
C33 C34 1.384(4)
C33 H33 0.9500
C34 C35 1.381(4)
C34 H34 0.9500
C35 C36 1.386(3)
C35 H35 0.9500
C36 H36 0.9500
C37 Si1 1.870(2)
C37 H37A 0.9800
C37 H37B 0.9800
C37 H37C 0.9800
C38 Si1 1.889(2)
C38 H38A 0.9800
C38 H38B 0.9800
C38 H38C 0.9800
C39 Si1 1.887(2)
C39 H39A 0.9800
C39 H39B 0.9800
C39 H39C 0.9800
C40 Si2 1.869(3)
C40 H40A 0.9800
C40 H40B 0.9800
C40 H40C 0.9800
C41 Si2 1.866(3)
C41 H41A 0.9800
C41 H41B 0.9800
C41 H41C 0.9800
C42 Si2 1.876(3)
C42 H42A 0.9800
C42 H42B 0.9800
C42 H42C 0.9800
C43 Si3 1.870(3)
C43 H43A 0.9800
C43 H43B 0.9800
C43 H43C 0.9800
C44 Si3 1.874(2)
C44 H44A 0.9800
C44 H44B 0.9800
C44 H44C 0.9800
C45 Si3 1.876(3)
C45 H45A 0.9800
C45 H45B 0.9800
C45 H45C 0.9800
C46 Si4 1.887(2)
C46 H46A 0.9800
C46 H46B 0.9800
C46 H46C 0.9800
C47 Si4 1.884(2)
C47 H47A 0.9800
C47 H47B 0.9800
C47 H47C 0.9800
C48 Si4 1.870(2)
C48 H48A 0.9800
C48 H48B 0.9800
C48 H48C 0.9800
N1 Pb1 2.3654(19)
N2 Pb2 2.3609(18)
N3 Si1 1.7156(19)
N3 Si2 1.7220(19)
N3 Pb1 2.2314(18)
N4 Si4 1.7166(19)
N4 Si3 1.7259(19)
N4 Pb2 2.2347(18)
P1 Pb1 2.7468(6)
P2 Pb2 2.7533(7)

loop_
_geom_torsion_atom_site_label_1
_geom_torsion_atom_site_label_2
_geom_torsion_atom_site_label_3
_geom_torsion_atom_site_label_4
_geom_torsion
P1 C1 C2 N1 1.8(3)
P1 C1 C2 C3 -177.72(16)
N1 C2 C3 C4 -2.4(3)
C1 C2 C3 C4 177.2(2)
C2 C3 C4 C5 -0.4(3)
C3 C4 C5 C6 1.6(4)
C4 C5 C6 N1 0.0(4)
C12 C7 C8 C9 0.7(3)
P1 C7 C8 C9 179.44(18)
C7 C8 C9 C10 -0.9(4)
C8 C9 C10 C11 0.8(4)
C9 C10 C11 C12 -0.5(4)
C8 C7 C12 C11 -0.4(4)
P1 C7 C12 C11 -179.2(2)
C10 C11 C12 C7 0.3(4)
C18 C13 C14 C15 0.1(3)
P1 C13 C14 C15 -178.04(17)
C13 C14 C15 C16 -0.1(3)
C14 C15 C16 C17 0.2(3)
C15 C16 C17 C18 -0.3(3)
C16 C17 C18 C13 0.2(3)
C14 C13 C18 C17 -0.1(3)
P1 C13 C18 C17 178.06(17)
P2 C19 C20 N2 -0.7(3)
P2 C19 C20 C21 179.46(17)
N2 C20 C21 C22 2.9(3)
C19 C20 C21 C22 -177.2(2)
C20 C21 C22 C23 1.3(4)
C21 C22 C23 C24 -2.5(4)
C22 C23 C24 N2 -0.5(4)
C30 C25 C26 C27 0.2(4)
P2 C25 C26 C27 175.2(2)
C25 C26 C27 C28 0.4(5)
C26 C27 C28 C29 -0.5(4)
C27 C28 C29 C30 -0.1(4)
C28 C29 C30 C25 0.7(4)
C26 C25 C30 C29 -0.7(3)
P2 C25 C30 C29 -175.76(18)
C36 C31 C32 C33 1.2(3)
P2 C31 C32 C33 -179.71(18)
C31 C32 C33 C34 -1.0(4)
C32 C33 C34 C35 0.2(4)
C33 C34 C35 C36 0.5(4)
C34 C35 C36 C31 -0.3(4)
C32 C31 C36 C35 -0.5(3)
P2 C31 C36 C35 -179.69(18)
C5 C6 N1 C2 -2.9(3)
C5 C6 N1 Pb1 -177.30(19)
C1 C2 N1 C6 -175.6(2)
C3 C2 N1 C6 3.9(3)
C1 C2 N1 Pb1 -1.4(3)
C3 C2 N1 Pb1 178.12(14)
C23 C24 N2 C20 4.8(3)
C23 C24 N2 Pb2 -178.85(19)
C19 C20 N2 C24 174.3(2)
C21 C20 N2 C24 -5.8(3)
C19 C20 N2 Pb2 -1.9(3)
C21 C20 N2 Pb2 177.99(15)
C2 C1 P1 C13 -131.17(18)
C2 C1 P1 C7 116.44(19)
C2 C1 P1 Pb1 -1.14(19)
C14 C13 P1 C1 -149.66(18)
C18 C13 P1 C1 32.2(2)
C14 C13 P1 C7 -31.7(2)
C18 C13 P1 C7 150.20(17)
C14 C13 P1 Pb1 95.38(18)
C18 C13 P1 Pb1 -82.73(18)
C12 C7 P1 C1 34.5(2)
C8 C7 P1 C1 -144.27(18)
C12 C7 P1 C13 -81.4(2)
C8 C7 P1 C13 99.85(19)
C12 C7 P1 Pb1 144.25(18)
C8 C7 P1 Pb1 -34.47(19)
C20 C19 P2 C31 132.98(19)
C20 C19 P2 C25 -114.05(19)
C20 C19 P2 Pb2 2.20(19)
C32 C31 P2 C19 150.39(19)
C36 C31 P2 C19 -30.5(2)
C32 C31 P2 C25 32.7(2)
C36 C31 P2 C25 -148.23(17)
C32 C31 P2 Pb2 -94.92(19)
C36 C31 P2 Pb2 84.20(18)
C30 C25 P2 C19 146.74(18)
C26 C25 P2 C19 -28.2(2)
C30 C25 P2 C31 -98.55(19)
C26 C25 P2 C31 86.5(2)
C30 C25 P2 Pb2 37.4(2)
C26 C25 P2 Pb2 -137.50(19)
Si1 N3 Pb1 N1 -156.98(10)
Si2 N3 Pb1 N1 35.57(12)
Si1 N3 Pb1 P1 -82.83(9)
Si2 N3 Pb1 P1 109.73(10)
C6 N1 Pb1 N3 -95.47(16)
C2 N1 Pb1 N3 90.24(16)
C6 N1 Pb1 P1 174.76(17)
C2 N1 Pb1 P1 0.47(14)
C1 P1 Pb1 N3 -99.81(9)
C13 P1 Pb1 N3 19.58(10)
C7 P1 Pb1 N3 142.80(9)
C1 P1 Pb1 N1 0.30(9)
C13 P1 Pb1 N1 119.69(10)
C7 P1 Pb1 N1 -117.10(9)
Si4 N4 Pb2 N2 154.11(10)
Si3 N4 Pb2 N2 -26.81(13)
Si4 N4 Pb2 P2 80.06(9)
Si3 N4 Pb2 P2 -100.86(11)
C24 N2 Pb2 N4 94.97(16)
C20 N2 Pb2 N4 -88.79(16)
C24 N2 Pb2 P2 -173.92(16)
C20 N2 Pb2 P2 2.32(15)
C19 P2 Pb2 N4 97.58(9)
C31 P2 Pb2 N4 -20.61(10)
C25 P2 Pb2 N4 -145.53(9)
C19 P2 Pb2 N2 -2.01(9)
C31 P2 Pb2 N2 -120.20(10)
C25 P2 Pb2 N2 114.88(9)
Si2 N3 Si1 C37 -63.49(16)
Pb1 N3 Si1 C37 129.64(11)
Si2 N3 Si1 C39 177.09(13)
Pb1 N3 Si1 C39 10.22(14)
Si2 N3 Si1 C38 60.05(17)
Pb1 N3 Si1 C38 -106.82(11)
Si1 N3 Si2 C41 121.95(16)
Pb1 N3 Si2 C41 -72.06(16)
Si1 N3 Si2 C40 -114.75(17)
Pb1 N3 Si2 C40 51.25(16)
Si1 N3 Si2 C42 2.1(2)
Pb1 N3 Si2 C42 168.05(14)
Si4 N4 Si3 C43 -103.71(15)
Pb2 N4 Si3 C43 77.30(14)
Si4 N4 Si3 C44 133.62(14)
Pb2 N4 Si3 C44 -45.36(15)
Si4 N4 Si3 C45 16.37(19)
Pb2 N4 Si3 C45 -162.61(13)
Si3 N4 Si4 C48 55.44(17)
Pb2 N4 Si4 C48 -125.49(11)
Si3 N4 Si4 C47 -67.11(16)
Pb2 N4 Si4 C47 111.95(12)
Si3 N4 Si4 C46 174.97(12)
Pb2 N4 Si4 C46 -5.96(13)
